data_7234568
loop_
_publ_author_name
'Yu, Wei-Dong'
'Yan, Qian-Wen'
'Nie, Yan-Mei'
'Liang, Shuang'
'Li, Sang-Hao'
'Zhang, Yin'
'Lin, Ming-Yuan'
'Yan, Jun'

_publ_section_title
;
 Discovery of two types of new porphyrin-C70 co-crystals: influence of
 intermolecular contact on the inherent resistance
;
_journal_name_full CrystEngComm
_journal_paper_doi 10.1039/C9CE01001G
_journal_year 2019
_chemical_formula_sum 'C231 H56 Co2 N8 S6'
_chemical_formula_weight 3253.05
_space_group_crystal_system orthorhombic
_space_group_IT_number 62
_space_group_name_Hall '-P 2ac 2n'
_space_group_name_H-M_alt 'P n m a'
_symmetry_space_group_name_Hall '-P 2ac 2n'
_symmetry_space_group_name_H-M 'P n m a'
_atom_sites_solution_hydrogens geom
_audit_creation_method SHELXL-2014/7
_audit_update_record
;
2018-10-26 deposited with the CCDC.    2019-10-10 downloaded from the CCDC.
;
_cell_angle_alpha 90
_cell_angle_beta 90
_cell_angle_gamma 90
_cell_formula_units_Z 4
_cell_length_a 25.4112(5)
_cell_length_b 23.8293(4)
_cell_length_c 22.1557(4)
_cell_measurement_reflns_used 9947
_cell_measurement_temperature 293(2)
_cell_measurement_theta_max 27.38
_cell_measurement_theta_min 2.34
_cell_volume 13416.0(4)
_computing_cell_refinement 'Bruker SMART'
_computing_data_collection 'Bruker SMART'
_computing_data_reduction 'Bruker SAINT'
_computing_molecular_graphics 'SHELXL-2014/7 (Sheldrick, 2014)'
_computing_publication_material 'SHELXL-2014/7 (Sheldrick, 2014)'
_computing_structure_refinement 'SHELXL-2014/7 (Sheldrick, 2014)'
_computing_structure_solution 'SHELXL-2014/7 (Sheldrick, 2014)'
_diffrn_ambient_temperature 293(2)
_diffrn_measured_fraction_theta_full 1.000
_diffrn_measured_fraction_theta_max 1.000
_diffrn_measurement_device_type 'CCD area detector'
_diffrn_measurement_method 'phi and omega scans'
_diffrn_radiation_type MoK\a
_diffrn_radiation_wavelength 0.71073
_diffrn_reflns_av_R_equivalents 0.0460
_diffrn_reflns_av_unetI/netI 0.0276
_diffrn_reflns_Laue_measured_fraction_full 1.000
_diffrn_reflns_Laue_measured_fraction_max 1.000
_diffrn_reflns_limit_h_max 31
_diffrn_reflns_limit_h_min -30
_diffrn_reflns_limit_k_max 29
_diffrn_reflns_limit_k_min -29
_diffrn_reflns_limit_l_max 27
_diffrn_reflns_limit_l_min -27
_diffrn_reflns_number 145501
_diffrn_reflns_point_group_measured_fraction_full 1.000
_diffrn_reflns_point_group_measured_fraction_max 1.000
_diffrn_reflns_theta_full 25.242
_diffrn_reflns_theta_max 25.999
_diffrn_reflns_theta_min 1.709
_diffrn_source 'sealed tube'
_exptl_absorpt_coefficient_mu 0.419
_exptl_absorpt_correction_T_max 1.0
_exptl_absorpt_correction_T_min 0.7
_exptl_absorpt_correction_type multi-scan
_exptl_crystal_colour Black
_exptl_crystal_density_diffrn 1.611
_exptl_crystal_description Block
_exptl_crystal_F_000 6592
_exptl_crystal_size_max 0.2
_exptl_crystal_size_mid 0.2
_exptl_crystal_size_min 0.15
_refine_diff_density_max 0.839
_refine_diff_density_min -1.005
_refine_diff_density_rms 0.065
_refine_ls_extinction_method none
_refine_ls_goodness_of_fit_ref 1.025
_refine_ls_hydrogen_treatment constr
_refine_ls_matrix_type full
_refine_ls_number_parameters 1135
_refine_ls_number_reflns 13514
_refine_ls_number_restraints 0
_refine_ls_restrained_S_all 1.025
_refine_ls_R_factor_all 0.0559
_refine_ls_R_factor_gt 0.0405
_refine_ls_shift/su_max 0.000
_refine_ls_shift/su_mean 0.000
_refine_ls_structure_factor_coef Fsqd
_refine_ls_weighting_details 'w=1/[\s^2^(Fo^2^)+(0.0474P)^2^+15.4254P] where P=(Fo^2^+2Fc^2^)/3'
_refine_ls_weighting_scheme calc
_refine_ls_wR_factor_gt 0.0984
_refine_ls_wR_factor_ref 0.1066
_reflns_Friedel_coverage 0.000
_reflns_number_gt 10821
_reflns_number_total 13514
_reflns_threshold_expression 'I > 2\s(I)'
_cod_data_source_file c9ce01001g2.cif
_cod_data_source_block shelx_CCDC1
_cod_depositor_comments
;
The following automatic conversions were performed:

'_exptl_absorpt_correction_type' value 'Multi-scan' changed to
'multi-scan' according to
/home/data/users/saulius/crontab/automatic-downloads/rss-feeds/RSC/lib/dictionaries/cif_core.dic
dictionary named 'cif_core.dic' version 2.4.2 from 2011-04-26.

Automatic conversion script
Id: cif_fix_values 4973 2017-02-22 13:04:09Z antanas 
;
_cod_database_code 7234568
_shelx_shelxl_version_number 2014/7
_shelx_space_group_comment
;
The symmetry employed for this shelxl refinement is uniquely defined
by the following loop, which should always be used as a source of
symmetry information in preference to the above space-group names.
They are only intended as comments.
;

loop_
_space_group_symop_operation_xyz
'x, y, z'
'-x+1/2, -y, z+1/2'
'x+1/2, -y+1/2, -z+1/2'
'-x, y+1/2, -z'
'-x, -y, -z'
'x-1/2, y, -z-1/2'
'-x-1/2, y-1/2, z-1/2'
'x, -y-1/2, z'

loop_
_atom_site_label
_atom_site_type_symbol
_atom_site_fract_x
_atom_site_fract_y
_atom_site_fract_z
_atom_site_U_iso_or_equiv
_atom_site_adp_type
_atom_site_occupancy
_atom_site_site_symmetry_order
_atom_site_calc_flag
_atom_site_refinement_flags_posn
_atom_site_refinement_flags_adp
_atom_site_refinement_flags_occupancy
Co1 Co 0.08875(2) 0.2500 0.13416(2) 0.01317(9) Uani 1 2 d S T P
Co2 Co 0.0000 0.5000 0.5000 0.01254(9) Uani 1 2 d S . P
S1 S 0.17863(5) 0.66986(8) 0.84540(5) 0.1194(6) Uani 1 1 d . . .
S2 S 0.24425(4) 0.59497(5) 0.92776(4) 0.0667(3) Uani 1 1 d . . .
S3 S 0.11297(5) 0.7500 0.09785(6) 0.0629(4) Uani 1 2 d S T P
S4 S 0.21273(7) 0.7500 0.01852(7) 0.0983(6) Uani 1 2 d S T P
C1 C 0.11429(8) 0.42559(9) 0.14225(10) 0.0209(5) Uani 1 1 d . . .
H1 H 0.1342 0.4572 0.1516 0.025 Uiso 1 1 calc R U .
C2 C 0.06658(9) 0.37926(9) 0.35737(10) 0.0215(5) Uani 1 1 d . . .
C3 C 0.17542(8) 0.35163(9) 0.17980(9) 0.0155(4) Uani 1 1 d . . .
C4 C 0.23518(8) 0.27809(9) 0.21975(10) 0.0206(5) Uani 1 1 d . . .
H4 H 0.2606 0.3012 0.2369 0.025 Uiso 1 1 calc R U .
C5 C 0.06359(12) 0.2500 0.58116(13) 0.0213(7) Uani 1 2 d S T P
C6 C 0.12699(8) 0.53618(9) 0.38179(10) 0.0197(5) Uani 1 1 d . . .
H6 H 0.1406 0.5473 0.3447 0.024 Uiso 1 1 calc R U .
C7 C -0.06471(8) 0.27821(9) 0.06411(9) 0.0197(5) Uani 1 1 d . . .
H7 H -0.0922 0.3014 0.0522 0.024 Uiso 1 1 calc R U .
C8 C 0.21264(8) 0.39531(9) 0.20307(10) 0.0174(4) Uani 1 1 d . . .
C9 C -0.03632(8) 0.39605(9) 0.07215(10) 0.0196(5) Uani 1 1 d . . .
C10 C 0.04635(8) 0.27881(10) 0.23823(9) 0.0196(5) Uani 1 1 d . . .
C11 C 0.11756(8) 0.50804(9) 0.47751(9) 0.0155(4) Uani 1 1 d . . .
C12 C 0.07827(9) 0.29907(10) 0.98505(9) 0.0215(5) Uani 1 1 d . . .
C13 C -0.05027(8) 0.28035(10) 0.23404(9) 0.0200(5) Uani 1 1 d . . .
C14 C -0.01406(8) 0.29575(9) 0.08595(9) 0.0150(4) Uani 1 1 d . . .
C15 C 0.10790(8) 0.46303(9) 0.64039(9) 0.0190(5) Uani 1 1 d . . .
H15 H 0.1417 0.4601 0.6562 0.023 Uiso 1 1 calc R U .
C16 C -0.00304(8) 0.30937(9) 0.23613(9) 0.0198(5) Uani 1 1 d . . .
C17 C 0.04538(8) 0.56760(9) 0.29692(9) 0.0186(5) Uani 1 1 d . . .
C18 C 0.02257(9) 0.39787(9) 0.39406(10) 0.0228(5) Uani 1 1 d . . .
C19 C 0.10166(12) 0.2500 1.01280(13) 0.0212(7) Uani 1 2 d S T P
C20 C 0.06720(9) 0.35769(10) 0.87488(11) 0.0262(5) Uani 1 1 d . . .
C21 C 0.13872(8) 0.30929(10) 0.36399(10) 0.0206(5) Uani 1 1 d . . .
C22 C 0.09443(8) 0.47930(9) 0.58001(9) 0.0151(4) Uani 1 1 d . . .
C23 C 0.13143(8) 0.49085(9) 0.53541(9) 0.0156(4) Uani 1 1 d . . .
C24 C 0.02693(9) 0.39407(9) 0.45785(10) 0.0224(5) Uani 1 1 d . . .
C25 C 0.05581(9) 0.35749(9) 0.29887(10) 0.0208(5) Uani 1 1 d . . .
C26 C 0.02080(8) 0.46345(9) 0.62808(9) 0.0153(4) Uani 1 1 d . . .
C27 C 0.32337(8) 0.29849(11) 0.86080(11) 0.0274(5) Uani 1 1 d . . .
C28 C 0.11205(8) 0.35762(9) 0.38634(10) 0.0205(5) Uani 1 1 d . . .
C29 C 0.04028(8) 0.28025(10) 0.94101(10) 0.0231(5) Uani 1 1 d . . .
C30 C 0.15504(10) 0.39397(9) 0.89807(11) 0.0257(5) Uani 1 1 d . . .
C31 C 0.26297(8) 0.39961(9) 0.17919(10) 0.0202(5) Uani 1 1 d . . .
H31 H 0.2730 0.3762 0.1476 0.024 Uiso 1 1 calc R U .
C32 C 0.08302(8) 0.28085(11) 0.73636(10) 0.0287(6) Uani 1 1 d . . .
C33 C 0.08233(8) 0.30911(10) 0.27702(9) 0.0200(5) Uani 1 1 d . . .
C34 C 0.09059(8) 0.29905(9) 0.55860(9) 0.0200(5) Uani 1 1 d . . .
C35 C 0.07236(8) 0.53289(9) 0.39789(9) 0.0157(4) Uani 1 1 d . . .
C36 C 0.10345(9) 0.37540(10) 0.91704(11) 0.0253(5) Uani 1 1 d . . .
C37 C 0.13432(8) 0.28034(10) 0.52192(10) 0.0198(5) Uani 1 1 d . . .
C38 C 0.29845(8) 0.43836(10) 0.20183(11) 0.0253(5) Uani 1 1 d . . .
H38 H 0.3321 0.4407 0.1856 0.030 Uiso 1 1 calc R U .
C39 C 0.30117(9) 0.34542(10) 0.83470(11) 0.0265(5) Uani 1 1 d . . .
C40 C 0.05054(8) 0.36775(9) 0.11149(9) 0.0158(4) Uani 1 1 d . . .
C41 C 0.33531(11) 0.2500 0.82433(15) 0.0269(8) Uani 1 2 d S T P
C42 C 0.06613(8) 0.42494(10) 0.11666(10) 0.0223(5) Uani 1 1 d . . .
H42 H 0.0467 0.4561 0.1046 0.027 Uiso 1 1 calc R U .
C43 C 0.07104(8) 0.64660(11) 0.23560(10) 0.0254(5) Uani 1 1 d . . .
H43 H 0.0803 0.6843 0.2328 0.030 Uiso 1 1 calc R U .
C44 C 0.21536(9) 0.30932(10) 0.68424(10) 0.0251(5) Uani 1 1 d . . .
C45 C 0.12895(8) 0.36822(9) 0.15219(9) 0.0156(4) Uani 1 1 d . . .
C46 C 0.03192(8) 0.54436(9) 0.35773(9) 0.0157(4) Uani 1 1 d . . .
C47 C 0.22265(10) 0.39385(9) 0.82226(11) 0.0265(5) Uani 1 1 d . . .
C48 C 0.16832(10) 0.39774(9) 0.83640(11) 0.0260(5) Uani 1 1 d . . .
C49 C -0.02062(9) 0.29860(11) 0.56712(9) 0.0250(5) Uani 1 1 d . . .
C50 C -0.08793(8) 0.34593(10) 0.30747(10) 0.0235(5) Uani 1 1 d . . .
C51 C 0.25863(9) 0.42192(11) 0.58430(11) 0.0285(5) Uani 1 1 d . . .
H51 H 0.2702 0.3868 0.5968 0.034 Uiso 1 1 calc R U .
C52 C 0.18651(9) 0.29887(10) 1.01499(9) 0.0239(5) Uani 1 1 d . . .
C53 C 0.26787(8) 0.31076(11) 0.95310(10) 0.0265(5) Uani 1 1 d . . .
C54 C 0.12058(8) 0.28069(10) 0.31188(9) 0.0204(5) Uani 1 1 d . . .
C55 C 0.11678(8) 0.35771(9) 0.45136(10) 0.0207(5) Uani 1 1 d . . .
C56 C -0.06548(11) 0.42459(13) 0.11457(12) 0.0426(7) Uani 1 1 d . . .
H56 H -0.0619 0.4156 0.1552 0.051 Uiso 1 1 calc R U .
C57 C 0.00906(13) 0.2500 0.58552(13) 0.0237(7) Uani 1 2 d S T P
C58 C 0.30032(8) 0.29912(10) 0.73554(10) 0.0239(5) Uani 1 1 d . . .
C59 C 0.16020(8) 0.27905(10) 0.41495(10) 0.0211(5) Uani 1 1 d . . .
C60 C 0.23795(9) 0.28005(11) 0.99570(10) 0.0252(5) Uani 1 1 d . . .
C61 C 0.20433(9) 0.35762(10) 0.72130(10) 0.0257(5) Uani 1 1 d . . .
C62 C -0.09229(8) 0.31096(11) 0.49112(10) 0.0273(5) Uani 1 1 d . . .
C63 C 0.27632(9) 0.51821(11) 0.56231(10) 0.0283(5) Uani 1 1 d . . .
H63 H 0.3000 0.5479 0.5598 0.034 Uiso 1 1 calc R U .
C64 C 0.14884(9) 0.35737(10) 0.73583(10) 0.0272(5) Uani 1 1 d . . .
C65 C 0.22397(8) 0.52643(10) 0.54698(10) 0.0230(5) Uani 1 1 d . . .
H65 H 0.2127 0.5617 0.5345 0.028 Uiso 1 1 calc R U .
C66 C 0.28949(9) 0.34586(10) 0.77089(11) 0.0257(5) Uani 1 1 d . . .
C67 C -0.06874(8) 0.27979(11) 0.53855(10) 0.0271(5) Uani 1 1 d . . .
C68 C 0.24045(9) 0.37546(10) 0.76353(11) 0.0257(5) Uani 1 1 d . . .
C69 C 0.18819(8) 0.48237(9) 0.55016(9) 0.0182(4) Uani 1 1 d . . .
C70 C 0.26002(9) 0.37532(10) 0.86594(11) 0.0268(5) Uani 1 1 d . . .
C71 C 0.14714(8) 0.30924(10) 0.46937(10) 0.0204(5) Uani 1 1 d . . .
C72 C 0.04275(13) 0.53558(11) 0.24522(11) 0.0426(7) Uani 1 1 d . . .
H72 H 0.0333 0.4980 0.2477 0.051 Uiso 1 1 calc R U .
C73 C -0.10608(11) 0.48029(11) 0.03806(13) 0.0386(7) Uani 1 1 d . . .
H73 H -0.1295 0.5084 0.0266 0.046 Uiso 1 1 calc R U .
C74 C -0.06502(9) 0.36066(10) 0.46798(10) 0.0264(5) Uani 1 1 d . . .
C75 C 0.02973(8) 0.27891(11) 0.83083(10) 0.0285(6) Uani 1 1 d . . .
C76 C 0.00143(8) 0.35128(9) 0.09033(9) 0.0161(4) Uani 1 1 d . . .
C77 C 0.24417(9) 0.36045(10) 0.92531(10) 0.0267(5) Uani 1 1 d . . .
C78 C 0.06167(9) 0.34579(10) 0.54098(10) 0.0218(5) Uani 1 1 d . . .
C79 C 0.19238(10) 0.37553(9) 0.94210(10) 0.0257(5) Uani 1 1 d . . .
C80 C 0.16416(9) 0.34562(10) 0.98872(10) 0.0236(5) Uani 1 1 d . . .
C81 C 0.00312(9) 0.35778(9) 0.27422(9) 0.0207(5) Uani 1 1 d . . .
C82 C -0.10852(8) 0.34552(11) 0.36841(10) 0.0261(5) Uani 1 1 d . . .
C83 C 0.16668(9) 0.27882(11) 0.67716(9) 0.0267(5) Uani 1 1 d . . .
C84 C 0.05814(8) 0.30928(12) 0.78449(10) 0.0292(6) Uani 1 1 d . . .
C85 C 0.18881(7) 0.29589(9) 0.18839(9) 0.0152(4) Uani 1 1 d . . .
C86 C 0.06266(8) 0.45272(9) 0.66983(9) 0.0192(5) Uani 1 1 d . . .
H86 H 0.0592 0.4409 0.7096 0.023 Uiso 1 1 calc R U .
C87 C 0.13015(9) 0.37897(10) 0.79141(11) 0.0265(5) Uani 1 1 d . . .
C88 C 0.07511(9) 0.37525(9) 0.48633(10) 0.0222(5) Uani 1 1 d . . .
C89 C 0.05958(8) 0.62337(10) 0.29143(10) 0.0220(5) Uani 1 1 d . . .
H89 H 0.0615 0.6457 0.3258 0.026 Uiso 1 1 calc R U .
C90 C 0.32372(11) 0.2500 0.76290(15) 0.0250(7) Uani 1 2 d S T P
C91 C 0.30537(8) 0.27979(11) 0.91935(10) 0.0273(5) Uani 1 1 d . . .
C92 C 0.15463(8) 0.52017(9) 0.43047(9) 0.0198(5) Uani 1 1 d . . .
H92 H 0.1911 0.5174 0.4332 0.024 Uiso 1 1 calc R U .
C93 C -0.09391(8) 0.29910(10) 0.27097(10) 0.0222(5) Uani 1 1 d . . .
C94 C 0.06874(10) 0.61427(11) 0.18471(11) 0.0338(6) Uani 1 1 d . . .
H94 H 0.0770 0.6296 0.1473 0.041 Uiso 1 1 calc R U .
C95 C -0.07227(9) 0.37572(10) 0.40677(10) 0.0256(5) Uani 1 1 d . . .
C96 C 0.00507(9) 0.34537(10) 0.54537(10) 0.0229(5) Uani 1 1 d . . .
C97 C 0.19821(9) 0.43097(10) 0.25029(11) 0.0244(5) Uani 1 1 d . . .
H97 H 0.1647 0.4286 0.2669 0.029 Uiso 1 1 calc R U .
C98 C 0.20610(8) 0.42985(10) 0.56864(10) 0.0231(5) Uani 1 1 d . . .
H98 H 0.1828 0.3998 0.5705 0.028 Uiso 1 1 calc R U .
C99 C -0.03865(9) 0.37587(9) 0.30923(10) 0.0235(5) Uani 1 1 d . . .
C100 C 0.26259(9) 0.28035(10) 0.69114(10) 0.0236(5) Uani 1 1 d . . .
C101 C 0.29345(9) 0.46623(12) 0.58124(11) 0.0307(6) Uani 1 1 d . . .
H101 H 0.3285 0.4610 0.5919 0.037 Uiso 1 1 calc R U .
C102 C -0.07729(11) 0.45235(13) -0.00449(13) 0.0438(7) Uani 1 1 d . . .
H102 H -0.0812 0.4616 -0.0450 0.053 Uiso 1 1 calc R U .
C103 C -0.02918(9) 0.39425(9) 0.37026(10) 0.0243(5) Uani 1 1 d . . .
C104 C -0.12082(11) 0.2500 0.29357(14) 0.0239(7) Uani 1 2 d S T P
C105 C -0.13420(8) 0.29869(11) 0.39000(10) 0.0273(6) Uani 1 1 d . . .
C106 C 0.12571(9) 0.30920(11) 0.70879(10) 0.0280(6) Uani 1 1 d . . .
C107 C 0.10905(9) 0.34590(10) 0.97359(10) 0.0234(5) Uani 1 1 d . . .
C108 C 0.03480(8) 0.30924(11) 0.88679(10) 0.0265(5) Uani 1 1 d . . .
C109 C 0.23379(9) 0.46981(11) 0.27242(12) 0.0308(6) Uani 1 1 d . . .
H109 H 0.2239 0.4937 0.3037 0.037 Uiso 1 1 calc R U .
C110 C 0.08111(9) 0.35743(11) 0.81154(11) 0.0272(5) Uani 1 1 d . . .
C111 C -0.14063(11) 0.2500 0.35229(15) 0.0273(8) Uani 1 2 d S T P
C112 C -0.10021(13) 0.46672(14) 0.09735(14) 0.0537(9) Uani 1 1 d . . .
H112 H -0.1195 0.4857 0.1265 0.064 Uiso 1 1 calc R U .
C113 C 0.28405(9) 0.47343(10) 0.24832(12) 0.0294(5) Uani 1 1 d . . .
H113 H 0.3079 0.4994 0.2635 0.035 Uiso 1 1 calc R U .
C114 C 0.05415(15) 0.55909(13) 0.18944(12) 0.0557(9) Uani 1 1 d . . .
H114 H 0.0519 0.5371 0.1548 0.067 Uiso 1 1 calc R U .
C115 C -0.01615(9) 0.37550(10) 0.49412(10) 0.0258(5) Uani 1 1 d . . .
C116 C -0.12484(8) 0.28002(11) 0.45124(10) 0.0284(6) Uani 1 1 d . . .
C117 C -0.04247(10) 0.41048(12) 0.01204(11) 0.0360(6) Uani 1 1 d . . .
H117 H -0.0231 0.3919 -0.0174 0.043 Uiso 1 1 calc R U .
C118 C 0.16313(19) 0.7500 0.05796(19) 0.0530(12) Uani 1 2 d S T P
C119 C 0.21199(12) 0.63270(16) 0.88638(13) 0.0532(9) Uani 1 1 d . . .
C120 C 0.15466(13) 0.2500 1.02749(13) 0.0227(7) Uani 1 2 d S T P
N1 N 0.01663(9) 0.2500 0.10038(10) 0.0137(5) Uani 1 2 d S T P
N2 N 0.08976(6) 0.33266(7) 0.13199(7) 0.0134(3) Uani 1 1 d . . .
N3 N 0.15967(9) 0.2500 0.17012(10) 0.0139(5) Uani 1 2 d S T P
N4 N 0.06671(6) 0.51540(7) 0.45692(7) 0.0138(4) Uani 1 1 d . . .
N5 N 0.04035(6) 0.48044(7) 0.57291(7) 0.0137(3) Uani 1 1 d . . .

loop_
_atom_site_aniso_label
_atom_site_aniso_U_11
_atom_site_aniso_U_22
_atom_site_aniso_U_33
_atom_site_aniso_U_23
_atom_site_aniso_U_13
_atom_site_aniso_U_12
Co1 0.01438(18) 0.0096(2) 0.0156(2) 0.000 -0.00023(15) 0.000
Co2 0.01410(17) 0.0115(2) 0.01198(18) 0.00110(16) 0.00011(14) -0.00006(15)
S1 0.0853(8) 0.2009(16) 0.0719(7) 0.0774(9) 0.0318(6) 0.0726(9)
S2 0.0618(5) 0.0765(7) 0.0618(6) 0.0126(5) -0.0212(4) 0.0006(5)
S3 0.0576(7) 0.0874(10) 0.0438(7) 0.000 -0.0087(5) 0.000
S4 0.0739(10) 0.1597(19) 0.0613(9) 0.000 0.0090(8) 0.000
C1 0.0217(10) 0.0129(11) 0.0281(12) -0.0002(10) 0.0027(9) -0.0017(9)
C2 0.0325(12) 0.0104(11) 0.0216(11) 0.0044(9) -0.0033(9) -0.0071(9)
C3 0.0174(9) 0.0147(11) 0.0143(10) -0.0007(9) 0.0035(8) -0.0024(8)
C4 0.0180(10) 0.0204(11) 0.0235(11) -0.0008(9) -0.0034(8) -0.0036(9)
C5 0.0299(16) 0.0253(18) 0.0089(14) 0.000 -0.0042(12) 0.000
C6 0.0194(10) 0.0211(12) 0.0185(11) 0.0044(9) 0.0044(8) 0.0004(9)
C7 0.0180(10) 0.0218(11) 0.0192(11) 0.0005(9) -0.0019(8) 0.0024(9)
C8 0.0196(10) 0.0106(10) 0.0221(11) 0.0016(9) -0.0013(8) -0.0010(8)
C9 0.0193(10) 0.0139(11) 0.0256(11) 0.0013(9) -0.0029(9) 0.0007(9)
C10 0.0221(10) 0.0268(12) 0.0098(10) 0.0024(9) 0.0028(8) -0.0014(9)
C11 0.0186(9) 0.0098(11) 0.0182(10) 0.0002(8) 0.0003(8) -0.0017(8)
C12 0.0270(11) 0.0230(13) 0.0145(10) -0.0028(9) 0.0086(9) 0.0052(9)
C13 0.0240(10) 0.0256(12) 0.0103(10) 0.0022(9) -0.0057(8) 0.0025(9)
C14 0.0172(9) 0.0166(11) 0.0111(9) 0.0004(8) 0.0014(8) 0.0022(8)
C15 0.0207(10) 0.0171(11) 0.0192(11) 0.0007(9) -0.0047(8) -0.0011(9)
C16 0.0270(11) 0.0208(12) 0.0115(10) 0.0057(9) -0.0017(8) 0.0000(9)
C17 0.0168(10) 0.0222(12) 0.0168(10) 0.0033(9) 0.0016(8) 0.0045(9)
C18 0.0374(12) 0.0064(11) 0.0247(12) -0.0002(9) -0.0057(10) 0.0016(9)
C19 0.0305(16) 0.0213(17) 0.0119(14) 0.000 0.0092(12) 0.000
C20 0.0244(11) 0.0263(13) 0.0279(12) 0.0063(11) 0.0066(9) 0.0174(10)
C21 0.0152(9) 0.0266(13) 0.0201(11) 0.0035(10) 0.0015(8) -0.0080(9)
C22 0.0191(10) 0.0088(10) 0.0173(10) -0.0009(8) -0.0026(8) -0.0007(8)
C23 0.0164(9) 0.0116(11) 0.0187(10) 0.0003(9) -0.0012(8) -0.0024(8)
C24 0.0367(12) 0.0081(11) 0.0225(11) -0.0065(9) -0.0050(10) 0.0035(9)
C25 0.0286(11) 0.0168(12) 0.0169(11) 0.0081(9) 0.0005(9) -0.0066(9)
C26 0.0218(10) 0.0100(10) 0.0141(10) 0.0003(8) -0.0004(8) 0.0021(8)
C27 0.0136(10) 0.0402(15) 0.0285(12) -0.0048(11) -0.0024(9) -0.0092(10)
C28 0.0257(11) 0.0150(11) 0.0210(11) 0.0033(9) -0.0010(9) -0.0118(9)
C29 0.0166(10) 0.0316(13) 0.0211(11) 0.0003(10) 0.0085(8) 0.0050(9)
C30 0.0418(13) 0.0075(11) 0.0278(12) -0.0025(9) 0.0105(10) 0.0024(10)
C31 0.0208(10) 0.0147(11) 0.0252(12) -0.0023(9) 0.0023(9) 0.0013(9)
C32 0.0196(10) 0.0517(16) 0.0149(11) 0.0061(10) -0.0086(9) 0.0063(10)
C33 0.0226(10) 0.0251(12) 0.0124(10) 0.0049(9) 0.0039(8) -0.0067(9)
C34 0.0258(11) 0.0219(12) 0.0125(10) -0.0048(9) -0.0071(8) -0.0005(9)
C35 0.0208(10) 0.0105(11) 0.0157(10) 0.0002(8) 0.0022(8) 0.0000(8)
C36 0.0355(12) 0.0139(12) 0.0265(12) -0.0005(10) 0.0113(10) 0.0096(10)
C37 0.0178(10) 0.0233(12) 0.0183(11) -0.0018(9) -0.0090(8) -0.0018(9)
C38 0.0169(10) 0.0190(12) 0.0399(14) 0.0004(11) 0.0013(10) -0.0016(9)
C39 0.0218(11) 0.0277(14) 0.0301(13) -0.0043(11) 0.0036(10) -0.0149(10)
C40 0.0193(10) 0.0133(11) 0.0150(10) 0.0019(9) 0.0024(8) 0.0023(8)
C41 0.0106(13) 0.040(2) 0.0306(18) 0.000 0.0009(12) 0.000
C42 0.0242(11) 0.0139(11) 0.0287(12) 0.0032(10) -0.0001(9) 0.0030(9)
C43 0.0211(10) 0.0282(13) 0.0268(12) 0.0118(11) -0.0023(9) -0.0053(10)
C44 0.0324(12) 0.0305(14) 0.0125(10) 0.0084(10) 0.0048(9) 0.0018(10)
C45 0.0170(9) 0.0132(11) 0.0165(10) -0.0007(9) 0.0046(8) -0.0018(8)
C46 0.0219(10) 0.0113(11) 0.0138(10) 0.0008(8) 0.0010(8) 0.0012(8)
C47 0.0402(13) 0.0093(11) 0.0298(13) 0.0018(10) 0.0107(11) -0.0072(10)
C48 0.0420(13) 0.0069(11) 0.0292(13) 0.0044(10) 0.0095(11) 0.0052(10)
C49 0.0257(11) 0.0391(15) 0.0103(10) -0.0069(10) 0.0026(8) 0.0066(10)
C50 0.0242(11) 0.0248(13) 0.0216(11) 0.0022(10) -0.0068(9) 0.0128(10)
C51 0.0256(12) 0.0320(14) 0.0278(13) 0.0074(11) -0.0020(10) 0.0059(10)
C52 0.0318(12) 0.0301(14) 0.0098(10) -0.0077(9) -0.0029(9) -0.0050(10)
C53 0.0224(11) 0.0368(15) 0.0204(11) -0.0083(11) -0.0079(9) -0.0101(10)
C54 0.0156(10) 0.0295(13) 0.0159(10) 0.0020(9) 0.0067(8) -0.0033(9)
C55 0.0253(11) 0.0147(11) 0.0222(11) -0.0008(9) -0.0070(9) -0.0094(9)
C56 0.0580(18) 0.0461(18) 0.0237(13) -0.0053(13) -0.0043(12) 0.0303(15)
C57 0.0300(17) 0.034(2) 0.0068(14) 0.000 0.0003(12) 0.000
C58 0.0192(10) 0.0276(13) 0.0248(12) 0.0028(10) 0.0100(9) -0.0057(9)
C59 0.0114(9) 0.0299(12) 0.0221(11) 0.0003(10) -0.0009(8) -0.0044(9)
C60 0.0263(11) 0.0369(14) 0.0125(10) -0.0048(10) -0.0096(9) -0.0045(10)
C61 0.0351(12) 0.0219(13) 0.0202(11) 0.0137(10) 0.0090(10) 0.0049(10)
C62 0.0184(10) 0.0450(16) 0.0183(11) -0.0067(11) 0.0063(9) 0.0113(10)
C63 0.0229(11) 0.0385(15) 0.0236(12) 0.0021(11) 0.0000(9) -0.0104(11)
C64 0.0344(12) 0.0276(13) 0.0195(11) 0.0146(10) 0.0023(10) 0.0116(11)
C65 0.0233(11) 0.0256(13) 0.0202(11) 0.0029(10) -0.0016(9) -0.0051(10)
C66 0.0246(11) 0.0242(13) 0.0282(12) 0.0020(10) 0.0096(9) -0.0117(10)
C67 0.0218(11) 0.0458(15) 0.0139(10) -0.0051(10) 0.0091(9) 0.0042(10)
C68 0.0362(12) 0.0138(12) 0.0272(12) 0.0070(10) 0.0112(10) -0.0038(10)
C69 0.0182(10) 0.0227(12) 0.0137(10) 0.0008(9) 0.0003(8) -0.0015(9)
C70 0.0320(12) 0.0174(12) 0.0310(13) -0.0070(10) 0.0047(10) -0.0159(10)
C71 0.0161(9) 0.0244(12) 0.0208(11) -0.0010(10) -0.0055(8) -0.0075(9)
C72 0.089(2) 0.0184(13) 0.0207(12) 0.0001(11) 0.0110(14) 0.0029(14)
C73 0.0435(15) 0.0216(14) 0.0507(17) -0.0038(13) -0.0212(13) 0.0138(12)
C74 0.0280(11) 0.0288(14) 0.0225(12) -0.0111(10) 0.0001(9) 0.0163(10)
C75 0.0120(9) 0.0497(15) 0.0237(12) 0.0030(11) -0.0025(9) 0.0060(10)
C76 0.0206(10) 0.0150(11) 0.0127(10) 0.0015(8) 0.0013(8) 0.0033(9)
C77 0.0345(12) 0.0219(13) 0.0238(12) -0.0100(10) -0.0007(10) -0.0149(10)
C78 0.0318(12) 0.0190(12) 0.0147(10) -0.0093(9) -0.0065(9) 0.0003(10)
C79 0.0400(13) 0.0129(11) 0.0242(12) -0.0108(10) 0.0036(10) -0.0073(10)
C80 0.0359(12) 0.0182(12) 0.0165(11) -0.0105(9) 0.0047(9) -0.0046(10)
C81 0.0321(12) 0.0150(11) 0.0150(10) 0.0073(9) -0.0022(9) 0.0000(9)
C82 0.0206(10) 0.0327(14) 0.0251(12) -0.0019(11) -0.0038(9) 0.0158(10)
C83 0.0300(12) 0.0418(14) 0.0082(10) 0.0051(9) -0.0022(9) 0.0038(11)
C84 0.0181(10) 0.0486(17) 0.0208(12) 0.0092(11) -0.0049(9) 0.0131(11)
C85 0.0153(9) 0.0157(11) 0.0146(10) -0.0019(9) 0.0015(8) -0.0012(8)
C86 0.0232(10) 0.0193(12) 0.0149(10) 0.0018(9) -0.0023(8) 0.0001(9)
C87 0.0353(12) 0.0195(12) 0.0248(12) 0.0133(10) 0.0051(10) 0.0137(10)
C88 0.0331(12) 0.0128(11) 0.0207(11) -0.0057(9) -0.0077(9) -0.0035(9)
C89 0.0222(10) 0.0248(13) 0.0190(11) 0.0017(10) -0.0013(9) -0.0048(9)
C90 0.0144(14) 0.032(2) 0.0284(18) 0.000 0.0090(13) 0.000
C91 0.0156(10) 0.0440(15) 0.0222(11) -0.0040(11) -0.0101(9) -0.0058(10)
C92 0.0168(10) 0.0211(12) 0.0214(11) 0.0039(9) 0.0026(8) -0.0005(9)
C93 0.0197(10) 0.0283(13) 0.0186(11) 0.0029(10) -0.0077(8) 0.0061(9)
C94 0.0437(14) 0.0371(16) 0.0208(12) 0.0130(12) 0.0123(11) 0.0125(12)
C95 0.0290(12) 0.0226(13) 0.0252(12) -0.0069(10) -0.0015(9) 0.0168(10)
C96 0.0325(12) 0.0228(12) 0.0136(10) -0.0100(9) -0.0005(9) 0.0079(10)
C97 0.0217(10) 0.0221(12) 0.0295(12) -0.0047(10) 0.0053(9) -0.0029(9)
C98 0.0212(10) 0.0244(13) 0.0237(12) 0.0024(10) -0.0005(9) -0.0025(9)
C99 0.0334(12) 0.0142(12) 0.0228(11) 0.0051(10) -0.0064(9) 0.0077(9)
C100 0.0268(11) 0.0293(13) 0.0147(10) 0.0037(10) 0.0091(9) -0.0015(10)
C101 0.0171(10) 0.0471(17) 0.0280(13) 0.0047(12) -0.0030(9) -0.0011(11)
C102 0.0466(16) 0.0459(18) 0.0388(16) 0.0189(14) -0.0050(13) 0.0154(14)
C103 0.0379(13) 0.0114(11) 0.0234(12) -0.0003(9) -0.0064(10) 0.0111(10)
C104 0.0149(14) 0.037(2) 0.0197(16) 0.000 -0.0084(12) 0.000
C105 0.0111(9) 0.0467(16) 0.0241(12) -0.0047(11) -0.0009(8) 0.0106(10)
C106 0.0281(11) 0.0445(16) 0.0115(10) 0.0094(11) -0.0047(9) 0.0107(11)
C107 0.0351(12) 0.0160(12) 0.0190(11) -0.0058(9) 0.0088(9) 0.0054(10)
C108 0.0166(10) 0.0360(15) 0.0269(12) 0.0032(11) 0.0047(9) 0.0105(10)
C109 0.0342(13) 0.0237(13) 0.0345(14) -0.0133(11) 0.0024(11) -0.0020(11)
C110 0.0271(11) 0.0309(14) 0.0237(12) 0.0117(11) 0.0009(9) 0.0173(11)
C111 0.0105(13) 0.046(2) 0.0258(17) 0.000 -0.0040(12) 0.000
C112 0.066(2) 0.052(2) 0.0424(17) -0.0176(15) -0.0116(15) 0.0417(17)
C113 0.0255(11) 0.0194(13) 0.0432(14) -0.0070(11) -0.0055(10) -0.0064(10)
C114 0.119(3) 0.0296(17) 0.0186(13) -0.0025(12) 0.0177(16) 0.0122(18)
C115 0.0358(12) 0.0205(12) 0.0213(12) -0.0105(10) -0.0022(10) 0.0128(10)
C116 0.0124(10) 0.0501(15) 0.0227(12) -0.0030(11) 0.0051(8) 0.0063(10)
C117 0.0374(14) 0.0436(17) 0.0271(13) 0.0098(12) 0.0041(11) 0.0175(12)
C118 0.061(3) 0.066(3) 0.032(2) 0.000 -0.018(2) 0.000
C119 0.0439(16) 0.082(3) 0.0342(16) 0.0021(16) 0.0086(13) 0.0074(16)
C120 0.0337(17) 0.0276(19) 0.0068(13) 0.000 0.0010(12) 0.000
N1 0.0177(11) 0.0107(13) 0.0127(12) 0.000 0.0021(9) 0.000
N2 0.0154(8) 0.0108(9) 0.0142(8) 0.0000(7) 0.0022(6) -0.0002(7)
N3 0.0160(11) 0.0111(13) 0.0146(12) 0.000 0.0009(9) 0.000
N4 0.0177(8) 0.0105(9) 0.0133(8) 0.0003(7) 0.0002(7) 0.0004(7)
N5 0.0186(8) 0.0088(9) 0.0136(8) -0.0005(7) 0.0008(7) 0.0006(7)

loop_
_atom_type_symbol
_atom_type_description
_atom_type_scat_dispersion_real
_atom_type_scat_dispersion_imag
_atom_type_scat_source
Co Co 0.3494 0.9721 'International Tables Vol C Tables 4.2.6.8 and 6.1.1.4'
S S 0.1246 0.1234 'International Tables Vol C Tables 4.2.6.8 and 6.1.1.4'
C C 0.0033 0.0016 'International Tables Vol C Tables 4.2.6.8 and 6.1.1.4'
N N 0.0061 0.0033 'International Tables Vol C Tables 4.2.6.8 and 6.1.1.4'
H H 0.0000 0.0000 'International Tables Vol C Tables 4.2.6.8 and 6.1.1.4'

loop_
_geom_angle_atom_site_label_1
_geom_angle_atom_site_label_2
_geom_angle_atom_site_label_3
_geom_angle
_geom_angle_site_symmetry_1
_geom_angle_site_symmetry_3
N3 Co1 N2 89.88(5) . .
N3 Co1 N2 89.88(5) . 8_565
N2 Co1 N2 176.83(10) . 8_565
N3 Co1 N1 178.36(10) . .
N2 Co1 N1 90.16(5) . .
N2 Co1 N1 90.16(5) 8_565 .
N5 Co2 N5 180.0 . 5_566
N5 Co2 N4 90.37(7) . 5_566
N5 Co2 N4 89.63(7) 5_566 5_566
N5 Co2 N4 89.63(7) . .
N5 Co2 N4 90.37(7) 5_566 .
N4 Co2 N4 180.00(8) 5_566 .
C42 C1 C45 106.81(19) . .
C28 C2 C25 115.9(2) . .
C28 C2 C18 119.01(19) . .
C25 C2 C18 118.2(2) . .
C85 C3 C45 122.91(19) . .
C85 C3 C8 117.66(18) . .
C45 C3 C8 119.42(19) . .
C4 C4 C85 107.22(12) 8_565 .
C57 C5 C34 119.86(16) . .
C57 C5 C34 119.86(16) . 8_565
C34 C5 C34 108.0(3) . 8_565
C92 C6 C35 106.92(18) . .
C7 C7 C14 106.91(12) 8_565 .
C31 C8 C97 118.8(2) . .
C31 C8 C3 120.13(19) . .
C97 C8 C3 120.98(18) . .
C56 C9 C117 118.3(2) . .
C56 C9 C76 121.0(2) . .
C117 C9 C76 120.7(2) . .
C10 C10 C33 119.92(13) 8_565 .
C10 C10 C16 120.11(12) 8_565 .
C33 C10 C16 108.35(19) . .
N4 C11 C23 125.35(18) . .
N4 C11 C92 110.41(17) . .
C23 C11 C92 124.23(18) . .
C107 C12 C29 120.2(2) . .
C107 C12 C19 119.7(2) . .
C29 C12 C19 108.1(2) . .
C16 C13 C13 119.94(13) . 8_565
C16 C13 C93 119.3(2) . .
C13 C13 C93 107.96(13) 8_565 .
N1 C14 C76 125.40(18) . .
N1 C14 C7 110.78(19) . .
C76 C14 C7 123.81(19) . .
C86 C15 C22 107.33(18) . .
C13 C16 C81 121.0(2) . .
C13 C16 C10 120.0(2) . .
C81 C16 C10 106.82(18) . .
C72 C17 C89 118.2(2) . .
C72 C17 C46 122.2(2) . .
C89 C17 C46 119.65(19) . .
C103 C18 C24 116.0(2) . .
C103 C18 C2 119.1(2) . .
C24 C18 C2 118.5(2) . .
C120 C19 C12 119.90(16) . .
C120 C19 C12 119.90(16) . 8_565
C12 C19 C12 107.6(3) . 8_565
C36 C20 C108 120.2(2) . .
C36 C20 C110 119.7(2) . .
C108 C20 C110 108.3(2) . .
C54 C21 C28 121.12(19) . .
C54 C21 C59 121.3(2) . .
C28 C21 C59 108.12(19) . .
N5 C22 C23 125.90(18) . .
N5 C22 C15 110.40(17) . .
C23 C22 C15 123.68(18) . .
C22 C23 C11 122.79(18) . .
C22 C23 C69 118.07(18) . .
C11 C23 C69 119.11(18) . .
C18 C24 C115 121.3(2) . .
C18 C24 C88 121.3(2) . .
C115 C24 C88 107.9(2) . .
C33 C25 C2 121.0(2) . .
C33 C25 C81 108.33(19) . .
C2 C25 C81 121.4(2) . .
N5 C26 C46 125.95(18) . 5_566
N5 C26 C86 110.92(17) . .
C46 C26 C86 123.10(19) 5_566 .
C39 C27 C41 120.0(2) . .
C39 C27 C91 119.8(2) . .
C41 C27 C91 108.8(2) . .
C2 C28 C21 121.6(2) . .
C2 C28 C55 121.2(2) . .
C21 C28 C55 107.93(19) . .
C108 C29 C29 119.74(14) . 8_565
C108 C29 C12 119.7(2) . .
C29 C29 C12 108.09(13) 8_565 .
C48 C30 C79 121.4(2) . .
C48 C30 C36 121.2(2) . .
C79 C30 C36 108.0(2) . .
C38 C31 C8 120.7(2) . .
C84 C32 C106 116.1(2) . .
C84 C32 C32 118.65(15) . 8_565
C106 C32 C32 118.49(15) . 8_565
C54 C33 C25 121.92(19) . .
C54 C33 C10 121.3(2) . .
C25 C33 C10 107.91(19) . .
C78 C34 C5 119.6(2) . .
C78 C34 C37 119.7(2) . .
C5 C34 C37 108.0(2) . .
N4 C35 C46 126.19(18) . .
N4 C35 C6 110.65(17) . .
C46 C35 C6 123.13(19) . .
C20 C36 C107 120.3(2) . .
C20 C36 C30 120.2(2) . .
C107 C36 C30 108.2(2) . .
C71 C37 C37 119.67(13) . 8_565
C71 C37 C34 119.8(2) . .
C37 C37 C34 107.94(13) 8_565 .
C113 C38 C31 120.2(2) . .
C27 C39 C70 119.7(2) . .
C27 C39 C66 120.0(2) . .
C70 C39 C66 108.5(2) . .
N2 C40 C76 126.11(19) . .
N2 C40 C42 110.67(18) . .
C76 C40 C42 123.19(19) . .
C90 C41 C27 120.20(17) . 8_565
C90 C41 C27 120.20(17) . .
C27 C41 C27 106.5(3) 8_565 .
C1 C42 C40 107.30(19) . .
C94 C43 C89 120.1(2) . .
C100 C44 C61 120.1(2) . .
C100 C44 C83 120.0(2) . .
C61 C44 C83 107.3(2) . .
N2 C45 C3 125.55(19) . .
N2 C45 C1 110.34(18) . .
C3 C45 C1 124.09(19) . .
C35 C46 C26 122.91(19) . 5_566
C35 C46 C17 118.77(18) . .
C26 C46 C17 118.30(18) 5_566 .
C48 C47 C70 121.2(2) . .
C48 C47 C68 121.5(2) . .
C70 C47 C68 108.0(2) . .
C30 C48 C47 116.3(2) . .
C30 C48 C87 118.9(2) . .
C47 C48 C87 118.4(2) . .
C96 C49 C57 120.1(2) . .
C96 C49 C67 119.8(2) . .
C57 C49 C67 108.5(2) . .
C93 C50 C99 120.6(2) . .
C93 C50 C82 119.9(2) . .
C99 C50 C82 107.0(2) . .
C101 C51 C98 119.9(2) . .
C80 C52 C120 120.1(2) . .
C80 C52 C60 119.9(2) . .
C120 C52 C60 108.2(2) . .
C60 C53 C91 116.3(2) . .
C60 C53 C77 118.5(2) . .
C91 C53 C77 118.4(2) . .
C33 C54 C21 116.0(2) . .
C33 C54 C54 118.61(13) . 8_565
C21 C54 C54 118.73(13) . 8_565
C88 C55 C71 119.9(2) . .
C88 C55 C28 119.8(2) . .
C71 C55 C28 108.56(19) . .
C9 C56 C112 120.7(2) . .
C5 C57 C49 120.16(17) . .
C5 C57 C49 120.16(17) . 8_565
C49 C57 C49 107.0(3) . 8_565
C66 C58 C100 120.0(2) . .
C66 C58 C90 119.6(2) . .
C100 C58 C90 107.9(2) . .
C59 C59 C71 119.91(13) 8_565 .
C59 C59 C21 119.89(13) 8_565 .
C71 C59 C21 108.48(19) . .
C53 C60 C60 121.14(14) . 8_565
C53 C60 C52 121.5(2) . .
C60 C60 C52 108.07(14) 8_565 .
C68 C61 C44 120.2(2) . .
C68 C61 C64 120.0(2) . .
C44 C61 C64 108.2(2) . .
C116 C62 C67 115.8(2) . .
C116 C62 C74 118.6(2) . .
C67 C62 C74 118.9(2) . .
C101 C63 C65 120.3(2) . .
C87 C64 C106 121.4(2) . .
C87 C64 C61 121.2(2) . .
C106 C64 C61 108.2(2) . .
C63 C65 C69 120.5(2) . .
C58 C66 C68 120.0(2) . .
C58 C66 C39 120.3(2) . .
C68 C66 C39 107.0(2) . .
C62 C67 C67 121.56(15) . 8_565
C62 C67 C49 121.2(2) . .
C67 C67 C49 108.03(14) 8_565 .
C61 C68 C66 120.1(2) . .
C61 C68 C47 119.8(2) . .
C66 C68 C47 108.5(2) . .
C65 C69 C98 118.65(19) . .
C65 C69 C23 121.2(2) . .
C98 C69 C23 120.11(19) . .
C77 C70 C47 121.1(2) . .
C77 C70 C39 121.8(2) . .
C47 C70 C39 108.1(2) . .
C37 C71 C59 120.4(2) . .
C37 C71 C55 120.1(2) . .
C59 C71 C55 106.90(18) . .
C17 C72 C114 120.4(2) . .
C112 C73 C102 119.4(2) . .
C95 C74 C115 116.3(2) . .
C95 C74 C62 118.6(2) . .
C115 C74 C62 118.3(2) . .
C75 C75 C108 120.10(14) 8_565 .
C75 C75 C84 119.97(15) 8_565 .
C108 C75 C84 108.3(2) . .
C14 C76 C40 123.31(19) . .
C14 C76 C9 118.86(18) . .
C40 C76 C9 117.83(19) . .
C79 C77 C70 116.4(2) . .
C79 C77 C53 118.5(2) . .
C70 C77 C53 118.3(2) . .
C34 C78 C88 120.1(2) . .
C34 C78 C96 120.2(2) . .
C88 C78 C96 107.24(19) . .
C77 C79 C30 121.1(2) . .
C77 C79 C80 121.6(2) . .
C30 C79 C80 108.0(2) . .
C52 C80 C107 120.2(2) . .
C52 C80 C79 119.7(2) . .
C107 C80 C79 108.3(2) . .
C99 C81 C16 119.7(2) . .
C99 C81 C25 120.0(2) . .
C16 C81 C25 108.58(19) . .
C105 C82 C95 120.1(2) . .
C105 C82 C50 120.0(2) . .
C95 C82 C50 108.3(2) . .
C83 C83 C44 120.23(14) 8_565 .
C83 C83 C106 119.97(15) 8_565 .
C44 C83 C106 108.2(2) . .
C32 C84 C110 121.5(2) . .
C32 C84 C75 121.2(2) . .
C110 C84 C75 108.0(2) . .
N3 C85 C3 125.98(18) . .
N3 C85 C4 110.42(18) . .
C3 C85 C4 123.58(19) . .
C15 C86 C26 106.80(18) . .
C64 C87 C110 115.8(2) . .
C64 C87 C48 118.8(2) . .
C110 C87 C48 118.6(2) . .
C55 C88 C78 120.5(2) . .
C55 C88 C24 119.9(2) . .
C78 C88 C24 108.5(2) . .
C17 C89 C43 121.1(2) . .
C41 C90 C58 119.78(17) . 8_565
C41 C90 C58 119.78(17) . .
C58 C90 C58 108.1(3) 8_565 .
C53 C91 C91 121.36(14) . 8_565
C53 C91 C27 121.7(2) . .
C91 C91 C27 107.95(15) 8_565 .
C6 C92 C11 107.29(18) . .
C50 C93 C104 120.1(2) . .
C50 C93 C13 119.6(2) . .
C104 C93 C13 108.0(2) . .
C43 C94 C114 119.3(2) . .
C74 C95 C103 121.4(2) . .
C74 C95 C82 121.4(2) . .
C103 C95 C82 108.0(2) . .
C49 C96 C78 120.1(2) . .
C49 C96 C115 119.9(2) . .
C78 C96 C115 108.4(2) . .
C109 C97 C8 120.1(2) . .
C51 C98 C69 120.6(2) . .
C81 C99 C103 119.5(2) . .
C81 C99 C50 119.8(2) . .
C103 C99 C50 108.7(2) . .
C44 C100 C58 119.5(2) . .
C44 C100 C100 119.72(14) . 8_565
C58 C100 C100 108.03(13) . 8_565
C63 C101 C51 120.0(2) . .
C73 C102 C117 120.7(3) . .
C18 C103 C95 121.2(2) . .
C18 C103 C99 121.4(2) . .
C95 C103 C99 108.0(2) . .
C111 C104 C93 119.61(16) . 8_565
C111 C104 C93 119.61(16) . .
C93 C104 C93 108.2(3) 8_565 .
C82 C105 C111 120.3(2) . .
C82 C105 C116 119.8(2) . .
C111 C105 C116 108.4(2) . .
C32 C106 C64 121.3(2) . .
C32 C106 C83 121.4(2) . .
C64 C106 C83 108.1(2) . .
C12 C107 C80 120.2(2) . .
C12 C107 C36 119.7(2) . .
C80 C107 C36 107.5(2) . .
C29 C108 C75 120.2(2) . .
C29 C108 C20 119.9(2) . .
C75 C108 C20 107.2(2) . .
C97 C109 C113 120.4(2) . .
C87 C110 C84 121.4(2) . .
C87 C110 C20 121.2(2) . .
C84 C110 C20 108.2(2) . .
C104 C111 C105 120.04(17) . .
C104 C111 C105 120.03(17) . 8_565
C105 C111 C105 107.5(3) . 8_565
C73 C112 C56 120.4(3) . .
C38 C113 C109 119.7(2) . .
C94 C114 C72 120.8(3) . .
C74 C115 C24 121.3(2) . .
C74 C115 C96 121.6(2) . .
C24 C115 C96 108.0(2) . .
C62 C116 C116 121.35(15) . 8_565
C62 C116 C105 121.4(2) . .
C116 C116 C105 107.90(15) 8_565 .
C102 C117 C9 120.4(2) . .
S4 C118 S3 180.0(3) . .
S2 C119 S1 178.8(3) . .
C19 C120 C52 119.96(16) . 8_565
C19 C120 C52 119.96(16) . .
C52 C120 C52 107.4(3) 8_565 .
C14 N1 C14 104.6(2) 8_565 .
C14 N1 Co1 127.70(11) 8_565 .
C14 N1 Co1 127.70(11) . .
C40 N2 C45 104.83(17) . .
C40 N2 Co1 127.24(14) . .
C45 N2 Co1 127.90(14) . .
C85 N3 C85 104.7(2) . 8_565
C85 N3 Co1 127.51(11) . .
C85 N3 Co1 127.51(11) 8_565 .
C35 N4 C11 104.71(16) . .
C35 N4 Co2 127.01(13) . .
C11 N4 Co2 128.18(13) . .
C26 N5 C22 104.53(16) . .
C26 N5 Co2 127.49(13) . .
C22 N5 Co2 127.97(13) . .

loop_
_geom_bond_atom_site_label_1
_geom_bond_atom_site_label_2
_geom_bond_distance
_geom_bond_site_symmetry_2
Co1 N3 1.970(2) .
Co1 N2 1.9706(17) .
Co1 N2 1.9706(17) 8_565
Co1 N1 1.980(2) .
Co2 N5 1.9691(16) .
Co2 N5 1.9692(16) 5_566
Co2 N4 1.9796(16) 5_566
Co2 N4 1.9797(16) .
S1 C119 1.526(3) .
S2 C119 1.523(3) .
S3 C118 1.551(5) .
S4 C118 1.534(5) .
C1 C42 1.349(3) .
C1 C45 1.434(3) .
C2 C28 1.419(3) .
C2 C25 1.423(3) .
C2 C18 1.452(3) .
C3 C85 1.384(3) .
C3 C45 1.387(3) .
C3 C8 1.498(3) .
C4 C4 1.339(5) 8_565
C4 C85 1.432(3) .
C5 C57 1.389(4) .
C5 C34 1.445(3) .
C5 C34 1.445(3) 8_565
C6 C92 1.342(3) .
C6 C35 1.435(3) .
C7 C7 1.344(5) 8_565
C7 C14 1.437(3) .
C8 C31 1.388(3) .
C8 C97 1.397(3) .
C9 C56 1.377(3) .
C9 C117 1.384(3) .
C9 C76 1.490(3) .
C10 C10 1.373(5) 8_565
C10 C33 1.448(3) .
C10 C16 1.452(3) .
C11 N4 1.382(3) .
C11 C23 1.392(3) .
C11 C92 1.434(3) .
C12 C107 1.386(3) .
C12 C29 1.444(3) .
C12 C19 1.449(3) .
C13 C16 1.386(3) .
C13 C13 1.446(5) 8_565
C13 C93 1.449(3) .
C14 N1 1.378(2) .
C14 C76 1.384(3) .
C15 C86 1.344(3) .
C15 C22 1.434(3) .
C16 C81 1.438(3) .
C17 C72 1.378(3) .
C17 C89 1.382(3) .
C17 C46 1.496(3) .
C18 C103 1.420(3) .
C18 C24 1.420(3) .
C19 C120 1.386(5) .
C19 C12 1.449(3) 8_565
C20 C36 1.378(4) .
C20 C108 1.442(4) .
C20 C110 1.447(3) .
C21 C54 1.418(3) .
C21 C28 1.425(3) .
C21 C59 1.446(3) .
C22 N5 1.383(2) .
C22 C23 1.392(3) .
C23 C69 1.493(3) .
C24 C115 1.428(3) .
C24 C88 1.448(3) .
C25 C33 1.420(3) .
C25 C81 1.446(3) .
C26 N5 1.380(3) .
C26 C46 1.389(3) 5_566
C26 C86 1.432(3) .
C27 C39 1.379(4) .
C27 C41 1.442(3) .
C27 C91 1.446(3) .
C28 C55 1.446(3) .
C29 C108 1.393(3) .
C29 C29 1.442(5) 8_565
C30 C48 1.410(3) .
C30 C79 1.430(3) .
C30 C36 1.446(3) .
C31 C38 1.385(3) .
C32 C84 1.413(3) .
C32 C106 1.416(3) .
C32 C32 1.470(5) 8_565
C33 C54 1.414(3) .
C34 C78 1.390(3) .
C34 C37 1.447(3) .
C35 N4 1.380(3) .
C35 C46 1.387(3) .
C36 C107 1.444(3) .
C37 C71 1.391(3) .
C37 C37 1.446(5) 8_565
C38 C113 1.376(3) .
C39 C70 1.442(3) .
C39 C66 1.445(3) .
C40 N2 1.378(3) .
C40 C76 1.390(3) .
C40 C42 1.424(3) .
C41 C90 1.393(5) .
C41 C27 1.442(3) 8_565
C43 C94 1.367(4) .
C43 C89 1.386(3) .
C44 C100 1.393(3) .
C44 C61 1.441(3) .
C44 C83 1.443(3) .
C45 N2 1.382(3) .
C46 C26 1.389(3) 5_566
C47 C48 1.419(3) .
C47 C70 1.426(4) .
C47 C68 1.446(3) .
C48 C87 1.461(4) .
C49 C96 1.379(3) .
C49 C57 1.441(3) .
C49 C67 1.448(3) .
C50 C93 1.387(3) .
C50 C99 1.442(3) .
C50 C82 1.448(3) .
C51 C101 1.379(4) .
C51 C98 1.392(3) .
C52 C80 1.379(3) .
C52 C120 1.445(3) .
C52 C60 1.447(3) .
C53 C60 1.416(3) .
C53 C91 1.419(3) .
C53 C77 1.464(4) .
C54 C54 1.463(5) 8_565
C55 C88 1.377(3) .
C55 C71 1.445(3) .
C56 C112 1.390(4) .
C57 C49 1.441(3) 8_565
C58 C66 1.389(3) .
C58 C100 1.445(3) .
C58 C90 1.446(3) .
C59 C59 1.384(5) 8_565
C59 C71 1.443(3) .
C60 C60 1.432(5) 8_565
C61 C68 1.378(3) .
C61 C64 1.446(3) .
C62 C116 1.417(3) .
C62 C67 1.419(3) .
C62 C74 1.465(4) .
C63 C101 1.378(4) .
C63 C65 1.387(3) .
C64 C87 1.417(3) .
C64 C106 1.422(4) .
C65 C69 1.391(3) .
C66 C68 1.441(3) .
C67 C67 1.420(5) 8_565
C69 C98 1.393(3) .
C70 C77 1.421(3) .
C72 C114 1.387(4) .
C73 C112 1.361(4) .
C73 C102 1.367(4) .
C74 C95 1.415(3) .
C74 C115 1.415(3) .
C75 C75 1.378(5) 8_565
C75 C108 1.441(3) .
C75 C84 1.449(3) .
C77 C79 1.414(3) .
C78 C88 1.441(3) .
C78 C96 1.442(3) .
C79 C80 1.445(3) .
C80 C107 1.440(3) .
C81 C99 1.384(3) .
C82 C105 1.378(4) .
C82 C95 1.445(3) .
C83 C83 1.374(5) 8_565
C83 C106 1.449(3) .
C84 C110 1.420(4) .
C85 N3 1.381(2) .
C87 C110 1.420(3) .
C90 C58 1.446(3) 8_565
C91 C91 1.420(5) 8_565
C93 C104 1.445(3) .
C94 C114 1.370(4) .
C95 C103 1.431(3) .
C96 C115 1.448(3) .
C97 C109 1.384(3) .
C99 C103 1.441(3) .
C100 C100 1.446(5) 8_565
C102 C117 1.383(4) .
C104 C111 1.395(5) .
C104 C93 1.445(3) 8_565
C105 C111 1.439(3) .
C105 C116 1.448(3) .
C109 C113 1.387(3) .
C111 C105 1.439(3) 8_565
C116 C116 1.431(5) 8_565
C120 C52 1.445(3) 8_565
N1 C14 1.378(2) 8_565
N3 C85 1.381(2) 8_565
